data_4033757
loop_
_publ_author_name
'Shaikh, Aslam C.'
'Varma, Mokshada E.'
'Mule, Ravindra D.'
'Banerjee, Somsuvra'
'Kulkarni, Prasad P.'
'Patil, Nitin T.'

_publ_section_title
;
 Ionic Pyridinium-Oxazole Dyads: Design, Synthesis, and Application in
 Mitochondrial Imaging.
;
_journal_issue 4
_journal_name_full 'The Journal of organic chemistry'
_journal_page_first 1766
_journal_page_last 1777
_journal_paper_doi 10.1021/acs.joc.8b02528
_journal_volume 84
_journal_year 2019
_chemical_formula_moiety 'C19 H11 F N O, C F3 O3 S'
_chemical_formula_sum 'C20 H11 F4 N O4 S'
_chemical_formula_weight 437.36
_space_group_crystal_system monoclinic
_space_group_IT_number 14
_space_group_name_Hall '-P 2ybc'
_space_group_name_H-M_alt 'P 1 21/c 1'
_atom_sites_solution_hydrogens geom
_atom_sites_solution_primary direct
_atom_sites_solution_secondary difmap
_audit_creation_date 2017-11-12
_audit_creation_method
;
  Olex2 1.2-ac2
  (compiled 2012.03.27 svn.r2268, GUI svn.r4156)
;
_cell_angle_alpha 90.00
_cell_angle_beta 107.183(7)
_cell_angle_gamma 90.00
_cell_formula_units_Z 4
_cell_length_a 10.2762(6)
_cell_length_b 12.0264(5)
_cell_length_c 15.3863(9)
_cell_measurement_reflns_used 3203
_cell_measurement_temperature 298(2)
_cell_measurement_theta_max 26.7870
_cell_measurement_theta_min 3.2400
_cell_volume 1816.65(18)
_computing_cell_refinement 'CrysAlisPro 1.171.38.43d (Rigaku OD, 2015)'
_computing_data_collection 'CrysAlisPro 1.171.38.43d (Rigaku OD, 2015)'
_computing_data_reduction 'CrysAlisPro 1.171.38.43d (Rigaku OD, 2015)'
_computing_molecular_graphics
;
O. V. Dolomanov, L. J. Bourhis, R. J. Gildea, J. A. K. Howard and H. Puschmann,
OLEX2: a complete structure solution, refinement and analysis program.
J. Appl. Cryst. (2009). 42, 339-341.
;
_computing_publication_material
;
O. V. Dolomanov, L. J. Bourhis, R. J. Gildea, J. A. K. Howard and H. Puschmann,
OLEX2: a complete structure solution, refinement and analysis program.
J. Appl. Cryst. (2009). 42, 339-341.
;
_computing_structure_refinement
;
SHELXL, G.M. Sheldrick, Acta Cryst.
(2008). A64, 112-122
;
_computing_structure_solution
;
SHELXS, G.M. Sheldrick, Acta Cryst.
(2008). A64, 112-122
;
_diffrn_ambient_temperature 298(2)
_diffrn_detector 'CCD plate'
_diffrn_detector_area_resol_mean 16.1640
_diffrn_detector_type Eos
_diffrn_measured_fraction_theta_full 0.9969
_diffrn_measured_fraction_theta_max 0.8430
_diffrn_measurement_details
;
List of Runs (angles in degrees, time in seconds):

  # Type    Start    End  Width  t~exp~   \w     \q     \k     \f   Frames
--------------------------------------------------------------------------
  1  \w      0.00  83.00   1.00    8.54    --   19.75  57.00 -30.00   83
  2  \w      3.00  85.00   1.00    8.54    --   19.75  77.00-150.00   82
  3  \w     29.00  68.00   1.00    8.54    --   19.75-107.00   3.00   39
  4  \w    -45.00 -13.00   1.00    8.54    --  -20.06 -19.00  90.00   32
;
_diffrn_measurement_device 'four-circle diffractometer'
_diffrn_measurement_device_type 'SuperNova, Dual, Cu at zero, Eos'
_diffrn_measurement_method '\w scans'
_diffrn_orient_matrix_type 'CrysAlisPro convention (1999,Acta A55,543-557)'
_diffrn_orient_matrix_UB_11 -0.0672030000
_diffrn_orient_matrix_UB_12 -0.0090290000
_diffrn_orient_matrix_UB_13 -0.0287216000
_diffrn_orient_matrix_UB_21 0.0259025000
_diffrn_orient_matrix_UB_22 -0.0094032000
_diffrn_orient_matrix_UB_23 -0.0372871000
_diffrn_orient_matrix_UB_31 0.0063296000
_diffrn_orient_matrix_UB_32 -0.0575105000
_diffrn_orient_matrix_UB_33 0.0105312000
_diffrn_radiation_monochromator mirror
_diffrn_radiation_probe x-ray
_diffrn_radiation_type 'Mo K\a'
_diffrn_radiation_wavelength 0.71073
_diffrn_reflns_av_R_equivalents 0.0221
_diffrn_reflns_av_unetI/netI 0.0305
_diffrn_reflns_limit_h_max 13
_diffrn_reflns_limit_h_min -12
_diffrn_reflns_limit_k_max 15
_diffrn_reflns_limit_k_min -15
_diffrn_reflns_limit_l_max 13
_diffrn_reflns_limit_l_min -21
_diffrn_reflns_number 8096
_diffrn_reflns_theta_full 29.24
_diffrn_reflns_theta_max 29.24
_diffrn_reflns_theta_min 3.25
_diffrn_source 'micro-focus sealed X-ray tube'
_diffrn_source_type 'SuperNova (Mo) X-ray Source'
_exptl_absorpt_coefficient_mu 0.248
_exptl_absorpt_correction_T_max 1.00000
_exptl_absorpt_correction_T_min 0.85434
_exptl_absorpt_correction_type multi-scan
_exptl_absorpt_process_details
;
CrysAlisPro 1.171.38.43d (Rigaku Oxford Diffraction, 2015)
Empirical absorption correction using spherical harmonics,
 implemented in SCALE3 ABSPACK scaling algorithm.
;
_exptl_crystal_colour colorless
_exptl_crystal_density_diffrn 1.599
_exptl_crystal_density_method 'not measured'
_exptl_crystal_description plate
_exptl_crystal_F_000 888
_exptl_crystal_size_max 0.5
_exptl_crystal_size_mid 0.4
_exptl_crystal_size_min 0.3
_refine_diff_density_max 0.271
_refine_diff_density_min -0.342
_refine_diff_density_rms 0.044
_refine_ls_extinction_method none
_refine_ls_goodness_of_fit_ref 1.016
_refine_ls_hydrogen_treatment mixed
_refine_ls_matrix_type full
_refine_ls_number_parameters 271
_refine_ls_number_reflns 4158
_refine_ls_number_restraints 0
_refine_ls_restrained_S_all 1.016
_refine_ls_R_factor_all 0.0627
_refine_ls_R_factor_gt 0.0473
_refine_ls_shift/su_max 0.005
_refine_ls_shift/su_mean 0.001
_refine_ls_structure_factor_coef Fsqd
_refine_ls_weighting_details 'calc w=1/[\s^2^(Fo^2^)+(0.0460P)^2^+0.8041P] where P=(Fo^2^+2Fc^2^)/3'
_refine_ls_weighting_scheme calc
_refine_ls_wR_factor_gt 0.1105
_refine_ls_wR_factor_ref 0.1208
_reflns_number_gt 3228
_reflns_number_total 4158
_reflns_threshold_expression >2sigma(I)
_cod_data_source_file jo8b02528_si_002.cif
_cod_data_source_block aslam
_cod_original_sg_symbol_H-M P21/c
_cod_database_code 4033757
_chemical_oxdiff_formula 'C10 H10 N10 O10 S1 F1'
_chemical_oxdiff_usercomment TEST
_reflns_odcompleteness_completeness 99.69
_reflns_odcompleteness_iscentric 1
_reflns_odcompleteness_theta 26.32
_oxdiff_exptl_absorpt_empirical_details
;
Empirical correction (ABSPACK) includes:
- Absorption correction using spherical harmonics
- Frame scaling
;
_oxdiff_exptl_absorpt_empirical_full_max 1.287
_oxdiff_exptl_absorpt_empirical_full_min 0.758

loop_
_space_group_symop_id
_space_group_symop_operation_xyz
1 'x, y, z'
2 '-x, y+1/2, -z+1/2'
3 '-x, -y, -z'
4 'x, -y-1/2, z-1/2'

loop_
_atom_site_label
_atom_site_type_symbol
_atom_site_fract_x
_atom_site_fract_y
_atom_site_fract_z
_atom_site_U_iso_or_equiv
_atom_site_adp_type
_atom_site_occupancy
_atom_site_symmetry_multiplicity
_atom_site_calc_flag
_atom_site_refinement_flags
S3 S 0.78822(6) 0.30473(4) 0.36044(4) 0.04841(16) Uani 1 1 d .
C9 C 0.1881(2) 0.93933(16) 0.39439(13) 0.0429(4) Uani 1 1 d .
F1 F 0.81022(16) 0.49920(13) 0.43944(11) 0.0825(5) Uani 1 1 d .
N15 N 0.08717(18) 0.78104(13) 0.36271(11) 0.0441(4) Uani 1 1 d .
C30 C -0.1358(2) 0.78735(18) 0.33347(14) 0.0498(5) Uani 1 1 d .
C13 C -0.0215(2) 0.71283(17) 0.33877(14) 0.0501(5) Uani 1 1 d .
F7 F 0.66037(18) 0.49068(13) 0.31028(13) 0.0914(5) Uani 1 1 d .
C26 C -0.1734(2) 0.98291(19) 0.35659(15) 0.0510(5) Uani 1 1 d .
H26 H -0.1411 1.0546 0.3723 0.061 Uiso 1 1 calc R
C20 C 0.4184(2) 1.1852(2) 0.4290(2) 0.0660(7) Uani 1 1 d .
H20 H 0.5068 1.2034 0.4302 0.079 Uiso 1 1 calc R
C18 C 0.23892(19) 1.05181(17) 0.41137(13) 0.0438(4) Uani 1 1 d .
F8 F 0.62271(17) 0.41725(13) 0.42691(13) 0.0908(6) Uani 1 1 d .
F24 F 0.37649(17) 1.37070(13) 0.45830(16) 0.1015(6) Uani 1 1 d .
O4 O 0.88284(17) 0.34141(16) 0.31447(12) 0.0687(5) Uani 1 1 d .
C22 C 0.2000(2) 1.24312(19) 0.44055(17) 0.0590(6) Uani 1 1 d .
H22 H 0.1431 1.2995 0.4492 0.071 Uiso 1 1 calc R
C2 C 0.7171(2) 0.43390(18) 0.38603(17) 0.0566(6) Uani 1 1 d .
C19 C 0.3720(2) 1.0779(2) 0.41359(17) 0.0554(5) Uani 1 1 d .
H19 H 0.4296 1.0224 0.4046 0.066 Uiso 1 1 calc R
O16 O 0.28443(15) 0.85655(12) 0.39558(10) 0.0510(4) Uani 1 1 d .
C17 C 0.0625(2) 0.89177(16) 0.37427(13) 0.0417(4) Uani 1 1 d .
C29 C -0.2749(3) 0.7675(2) 0.31085(17) 0.0639(6) Uani 1 1 d .
H29 H -0.3091 0.6961 0.2961 0.077 Uiso 1 1 calc R
C25 C -0.0848(2) 0.89723(16) 0.35630(13) 0.0438(4) Uani 1 1 d .
C28 C -0.3603(3) 0.8539(2) 0.3106(2) 0.0727(8) Uani 1 1 d .
H28 H -0.4536 0.8411 0.2949 0.087 Uiso 1 1 calc R
C23 C 0.1547(2) 1.13544(18) 0.42526(16) 0.0512(5) Uani 1 1 d .
H23 H 0.0659 1.1184 0.4242 0.061 Uiso 1 1 calc R
C14 C 0.2174(2) 0.75927(17) 0.37560(14) 0.0497(5) Uani 1 1 d .
O5 O 0.8501(2) 0.25638(16) 0.44719(12) 0.0834(6) Uani 1 1 d .
O6 O 0.67176(18) 0.24718(13) 0.30489(13) 0.0696(5) Uani 1 1 d .
C12 C 0.2540(3) 0.6507(2) 0.36620(16) 0.0610(6) Uani 1 1 d .
H12 H 0.3439 0.6294 0.3746 0.073 Uiso 1 1 calc R
C10 C 0.1480(3) 0.5762(2) 0.34352(16) 0.0664(7) Uani 1 1 d .
H10 H 0.1690 0.5019 0.3376 0.080 Uiso 1 1 calc R
C21 C 0.3315(2) 1.2649(2) 0.44266(18) 0.0615(6) Uani 1 1 d .
C27 C -0.3114(2) 0.9605(2) 0.33316(18) 0.0642(6) Uani 1 1 d .
H27 H -0.3722 1.0180 0.3326 0.077 Uiso 1 1 calc R
C11 C 0.0116(3) 0.60346(19) 0.32868(16) 0.0609(6) Uani 1 1 d .
H11 H -0.0557 0.5492 0.3123 0.073 Uiso 1 1 calc R

loop_
_atom_site_aniso_label
_atom_site_aniso_U_11
_atom_site_aniso_U_22
_atom_site_aniso_U_33
_atom_site_aniso_U_23
_atom_site_aniso_U_13
_atom_site_aniso_U_12
S3 0.0584(3) 0.0468(3) 0.0428(3) 0.0011(2) 0.0192(2) 0.0060(2)
C9 0.0460(10) 0.0443(11) 0.0403(10) 0.0024(8) 0.0156(8) 0.0045(9)
F1 0.0956(11) 0.0668(9) 0.0908(12) -0.0307(8) 0.0365(9) -0.0242(8)
N15 0.0595(10) 0.0386(8) 0.0366(9) 0.0026(7) 0.0178(7) 0.0015(8)
C30 0.0603(12) 0.0445(11) 0.0440(11) 0.0046(9) 0.0147(10) -0.0076(10)
C13 0.0732(14) 0.0406(11) 0.0381(11) 0.0009(8) 0.0193(10) -0.0096(10)
F7 0.1085(13) 0.0526(9) 0.1009(13) 0.0183(8) 0.0121(10) 0.0126(8)
C26 0.0493(11) 0.0475(12) 0.0582(13) 0.0045(10) 0.0188(10) -0.0048(9)
C20 0.0451(12) 0.0643(16) 0.093(2) -0.0026(13) 0.0275(13) -0.0091(11)
C18 0.0432(10) 0.0477(11) 0.0407(11) 0.0002(8) 0.0128(8) -0.0021(9)
F8 0.0895(11) 0.0708(10) 0.1394(16) -0.0183(10) 0.0759(11) -0.0054(8)
F24 0.0769(10) 0.0601(9) 0.177(2) -0.0300(11) 0.0523(12) -0.0249(8)
O4 0.0670(10) 0.0889(12) 0.0599(10) -0.0114(9) 0.0336(9) -0.0075(9)
C22 0.0508(12) 0.0499(13) 0.0778(17) -0.0116(11) 0.0210(12) -0.0019(10)
C2 0.0634(13) 0.0425(12) 0.0691(15) -0.0011(11) 0.0275(12) -0.0046(10)
C19 0.0452(11) 0.0543(13) 0.0710(15) -0.0014(11) 0.0237(11) 0.0023(10)
O16 0.0528(8) 0.0506(8) 0.0518(9) 0.0012(7) 0.0187(7) 0.0063(7)
C17 0.0538(11) 0.0359(10) 0.0378(10) 0.0019(8) 0.0173(8) -0.0013(8)
C29 0.0654(15) 0.0558(14) 0.0638(15) 0.0053(11) 0.0086(12) -0.0191(12)
C25 0.0493(11) 0.0426(11) 0.0404(10) 0.0044(8) 0.0144(9) -0.0056(9)
C28 0.0496(13) 0.0737(18) 0.087(2) 0.0127(14) 0.0085(13) -0.0141(12)
C23 0.0400(10) 0.0537(13) 0.0609(14) -0.0070(10) 0.0162(10) -0.0049(9)
C14 0.0647(13) 0.0460(11) 0.0421(11) 0.0039(9) 0.0213(10) 0.0068(10)
O5 0.1225(16) 0.0765(12) 0.0502(10) 0.0151(9) 0.0240(10) 0.0350(12)
O6 0.0698(11) 0.0512(10) 0.0885(13) -0.0141(9) 0.0244(9) -0.0072(8)
C12 0.0855(17) 0.0517(13) 0.0524(14) 0.0051(10) 0.0305(12) 0.0182(12)
C10 0.112(2) 0.0405(12) 0.0545(14) 0.0030(10) 0.0375(14) 0.0102(13)
C21 0.0550(13) 0.0511(13) 0.0798(17) -0.0106(12) 0.0217(12) -0.0123(11)
C27 0.0491(12) 0.0625(15) 0.0806(18) 0.0104(13) 0.0185(12) -0.0002(11)
C11 0.0946(18) 0.0435(12) 0.0481(13) -0.0008(10) 0.0265(13) -0.0071(12)

loop_
_atom_type_symbol
_atom_type_description
_atom_type_scat_dispersion_real
_atom_type_scat_dispersion_imag
_atom_type_scat_source
C C 0.0033 0.0016 'International Tables Vol C Tables 4.2.6.8 and 6.1.1.4'
H H 0.0000 0.0000 'International Tables Vol C Tables 4.2.6.8 and 6.1.1.4'
F F 0.0171 0.0103 'International Tables Vol C Tables 4.2.6.8 and 6.1.1.4'
N N 0.0061 0.0033 'International Tables Vol C Tables 4.2.6.8 and 6.1.1.4'
O O 0.0106 0.0060 'International Tables Vol C Tables 4.2.6.8 and 6.1.1.4'
S S 0.1246 0.1234 'International Tables Vol C Tables 4.2.6.8 and 6.1.1.4'

loop_
_geom_angle_atom_site_label_1
_geom_angle_atom_site_label_2
_geom_angle_atom_site_label_3
_geom_angle
O4 S3 C2 102.73(11)
O5 S3 O4 114.17(12)
O5 S3 C2 104.13(11)
O5 S3 O6 115.27(13)
O6 S3 O4 115.18(11)
O6 S3 C2 103.02(11)
O16 C9 C18 116.54(17)
C17 C9 C18 134.56(18)
C17 C9 O16 108.88(17)
C13 N15 C17 117.06(18)
C14 N15 C13 129.97(19)
C14 N15 C17 112.95(18)
C29 C30 C13 131.3(2)
C29 C30 C25 119.8(2)
C25 C30 C13 108.92(18)
N15 C13 C30 103.28(17)
N15 C13 C11 113.6(2)
C11 C13 C30 143.1(2)
C25 C26 C27 118.8(2)
C21 C20 C19 118.5(2)
C19 C18 C9 120.98(19)
C23 C18 C9 119.92(18)
C23 C18 C19 119.10(19)
C21 C22 C23 117.9(2)
F1 C2 S3 112.38(17)
F1 C2 F7 106.85(19)
F7 C2 S3 110.57(17)
F8 C2 S3 112.03(16)
F8 C2 F1 107.1(2)
F8 C2 F7 107.7(2)
C20 C19 C18 120.3(2)
C14 O16 C9 107.63(16)
C9 C17 N15 103.70(17)
C9 C17 C25 152.39(19)
N15 C17 C25 103.88(16)
C28 C29 C30 119.0(2)
C30 C25 C17 106.85(18)
C26 C25 C30 119.97(19)
C26 C25 C17 133.18(18)
C29 C28 C27 121.4(2)
C22 C23 C18 121.05(19)
N15 C14 O16 106.83(17)
N15 C14 C12 117.9(2)
O16 C14 C12 135.3(2)
C10 C12 C14 115.1(2)
C12 C10 C11 125.0(2)
C20 C21 C22 123.2(2)
F24 C21 C20 118.9(2)
F24 C21 C22 117.9(2)
C26 C27 C28 121.0(2)
C13 C11 C10 118.4(2)

loop_
_geom_bond_atom_site_label_1
_geom_bond_atom_site_label_2
_geom_bond_distance
S3 O4 1.4306(17)
S3 C2 1.809(2)
S3 O5 1.4221(17)
S3 O6 1.4275(17)
C9 C18 1.446(3)
C9 O16 1.400(2)
C9 C17 1.362(3)
F1 C2 1.321(3)
N15 C13 1.346(3)
N15 C17 1.377(2)
N15 C14 1.320(3)
C30 C13 1.460(3)
C30 C29 1.388(3)
C30 C25 1.427(3)
C13 C11 1.379(3)
F7 C2 1.328(3)
C26 C25 1.376(3)
C26 C27 1.382(3)
C20 C19 1.372(3)
C20 C21 1.367(3)
C18 C19 1.394(3)
C18 C23 1.384(3)
F8 C2 1.318(3)
F24 C21 1.351(3)
C22 C23 1.373(3)
C22 C21 1.367(3)
O16 C14 1.346(3)
C17 C25 1.458(3)
C29 C28 1.360(4)
C28 C27 1.383(4)
C14 C12 1.378(3)
C12 C10 1.373(4)
C10 C11 1.392(4)
